data_7161024
loop_
_publ_author_name
'Zhang, Yajuan'
'Chai, Fuxiang'
'Hu, Qiong'
'Chang, Meng'
'Qiang, Ruihua'
'Hu, Yimin'

_publ_section_title
;
 Three-component tandem benzyl-C(sp<sup>3</sup>)-H functionalization
 <i>via</i> thermally generated arynes with phenazine.
;
_journal_issue 6
_journal_name_full 'Organic &amp; biomolecular chemistry'
_journal_page_first 1231
_journal_page_last 1236
_journal_paper_doi 10.1039/d5ob01818h
_journal_volume 24
_journal_year 2026
_chemical_formula_moiety 'C50 H44 N2 O4'
_chemical_formula_sum 'C50 H44 N2 O4'
_chemical_formula_weight 736.87
_space_group_crystal_system triclinic
_space_group_IT_number 2
_space_group_name_Hall '-P 1'
_space_group_name_H-M_alt 'P -1'
_atom_sites_solution_hydrogens geom
_audit_creation_date 2025-06-30
_audit_creation_method
;
Olex2 1.5
(compiled 2023.08.24 svn.re1ec1418 for OlexSys, GUI svn.r6817)
;
_audit_update_record
;
2025-10-07 deposited with the CCDC.	2025-12-17 downloaded from the CCDC.
;
_cell_angle_alpha 106.295(2)
_cell_angle_beta 108.766(2)
_cell_angle_gamma 92.511(2)
_cell_formula_units_Z 2
_cell_length_a 12.7014(9)
_cell_length_b 12.8424(8)
_cell_length_c 14.1011(10)
_cell_measurement_reflns_used 9978
_cell_measurement_temperature 273(2)
_cell_measurement_theta_max 23.119
_cell_measurement_theta_min 2.725
_cell_volume 2067.5(2)
_computing_cell_refinement 'SAINT v8.37A (Bruker, 2015)'
_computing_data_reduction 'SAINT v8.37A (Bruker, 2015)'
_computing_molecular_graphics 'Olex2 1.5 (Dolomanov et al., 2009)'
_computing_publication_material 'Olex2 1.5 (Dolomanov et al., 2009)'
_computing_structure_refinement 'ShelXL (Sheldrick, 2015)'
_computing_structure_solution 'SHELXT 2014/5 (Sheldrick, 2014)'
_diffrn_ambient_temperature 273.15
_diffrn_detector 'Bruker APEX2 area detector'
_diffrn_detector_area_resol_mean 7.9
_diffrn_detector_type 'CCD area detector'
_diffrn_measured_fraction_theta_full 0.997
_diffrn_measured_fraction_theta_max 0.997
_diffrn_measurement_device 'three-circle diffractometer'
_diffrn_measurement_device_type 'Bruker SMART APEX2 area detector'
_diffrn_measurement_method '\w and \f scans'
_diffrn_radiation_monochromator 'mirror optics'
_diffrn_radiation_probe x-ray
_diffrn_radiation_type MoK\a
_diffrn_radiation_wavelength 0.71073
_diffrn_reflns_av_R_equivalents 0.0860
_diffrn_reflns_av_unetI/netI 0.0447
_diffrn_reflns_Laue_measured_fraction_full 0.997
_diffrn_reflns_Laue_measured_fraction_max 0.997
_diffrn_reflns_limit_h_max 15
_diffrn_reflns_limit_h_min -15
_diffrn_reflns_limit_k_max 15
_diffrn_reflns_limit_k_min -13
_diffrn_reflns_limit_l_max 16
_diffrn_reflns_limit_l_min -16
_diffrn_reflns_number 61438
_diffrn_reflns_point_group_measured_fraction_full 0.997
_diffrn_reflns_point_group_measured_fraction_max 0.997
_diffrn_reflns_theta_full 25.000
_diffrn_reflns_theta_max 25.000
_diffrn_reflns_theta_min 2.563
_diffrn_source 'microfocus sealed X-ray tube'
_diffrn_source_type 'Incoatec I\ms'
_diffrn_standards_number 0
_exptl_absorpt_coefficient_mu 0.075
_exptl_absorpt_correction_T_max 0.7456
_exptl_absorpt_correction_T_min 0.6147
_exptl_absorpt_correction_type none
_exptl_absorpt_process_details
'SADABS-2016/2 (Bruker,2016/2) was used for absorption correction. wR2(int) was 0.0865 before and 0.0701 after correction. The Ratio of minimum to maximum transmission is 0.8244. The \l/2 correction factor is Not present.'
_exptl_crystal_colour 'clear light yellow'
_exptl_crystal_colour_lustre clear
_exptl_crystal_colour_modifier light
_exptl_crystal_colour_primary yellow
_exptl_crystal_density_diffrn 1.184
_exptl_crystal_description block
_exptl_crystal_F_000 780
_exptl_crystal_size_max 0.15
_exptl_crystal_size_mid 0.14
_exptl_crystal_size_min 0.13
_refine_diff_density_max 0.663
_refine_diff_density_min -0.710
_refine_diff_density_rms 0.042
_refine_ls_extinction_method none
_refine_ls_goodness_of_fit_ref 1.012
_refine_ls_hydrogen_treatment constr
_refine_ls_matrix_type full
_refine_ls_number_parameters 509
_refine_ls_number_reflns 7251
_refine_ls_number_restraints 24
_refine_ls_restrained_S_all 1.051
_refine_ls_R_factor_all 0.1195
_refine_ls_R_factor_gt 0.0696
_refine_ls_shift/su_max 0.001
_refine_ls_shift/su_mean 0.000
_refine_ls_structure_factor_coef Fsqd
_refine_ls_weighting_details 'w=1/[\s^2^(Fo^2^)+(0.1187P)^2^+1.0038P] where P=(Fo^2^+2Fc^2^)/3'
_refine_ls_weighting_scheme calc
_refine_ls_wR_factor_gt 0.1884
_refine_ls_wR_factor_ref 0.2374
_reflns_Friedel_coverage 0.000
_reflns_number_gt 4266
_reflns_number_total 7251
_reflns_threshold_expression 'I > 2\s(I)'
_cod_data_source_file d5ob01818h2.cif
_cod_data_source_block mo_20250410b_0m_a
_cod_database_code 7161024
_shelx_shelxl_version_number 2018/3
_shelx_space_group_comment
;
The symmetry employed for this shelxl refinement is uniquely defined
by the following loop, which should always be used as a source of
symmetry information in preference to the above space-group names.
They are only intended as comments.
;
_shelx_estimated_absorpt_t_max 0.990
_shelx_estimated_absorpt_t_min 0.989
_olex2_refinement_description
;
1. Uiso/Uaniso restraints and constraints
C24 \\sim C23: within 2A with sigma of 0.001 and sigma for terminal atoms of
0.002 within 2A
C24 \\sim C23 \\sim O4 \\sim C22 \\sim O3: within 2A with sigma of 0.001 and
sigma for terminal atoms of 0.002 within 2A
2.a Secondary CH2 refined with riding coordinates:
 C15(H15A,H15B), C44(H44A,H44B), C17(H17A,H17B), C23(H23A,H23B), C20(H20A,H20B)
2.b Aromatic/amide H refined with riding coordinates:
 C33(H33), C42(H42), C39(H39), C12(H12), C36(H36), C31(H31), C41(H41),
 C40(H40), C26(H26), C34(H34), C46(H46), C35(H35), C1(H1), C50(H50), C47(H47),
 C30(H30), C27(H27), C48(H48), C5(H5), C6(H6), C2(H2), C49(H49)
2.c Idealised Me refined as rotating group:
 C29(H29A,H29B,H29C), C4(H4A,H4B,H4C), C21(H21A,H21B,H21C), C24(H24A,H24B,H24C)
;
_olex2_submission_special_instructions 'No special instructions were received'

loop_
_space_group_symop_operation_xyz
'x, y, z'
'-x, -y, -z'

loop_
_atom_site_label
_atom_site_type_symbol
_atom_site_fract_x
_atom_site_fract_y
_atom_site_fract_z
_atom_site_U_iso_or_equiv
_atom_site_adp_type
_atom_site_occupancy
_atom_site_site_symmetry_order
_atom_site_calc_flag
_atom_site_refinement_flags_posn
_atom_site_refinement_flags_adp
_atom_site_refinement_flags_occupancy
_atom_site_disorder_assembly
_atom_site_disorder_group
O2 O 0.7786(2) 0.4997(2) 0.56963(19) 0.0779(7) Uani 1 1 d . . . . .
N2 N 0.6535(2) -0.0211(2) 0.47421(19) 0.0584(6) Uani 1 1 d . . . . .
N1 N 0.5535(2) 0.1160(2) 0.36193(18) 0.0570(6) Uani 1 1 d . . . . .
O4 O 0.8597(2) 0.5842(2) 0.4071(2) 0.0930(6) Uani 1 1 d . U . . .
O3 O 0.9011(2) 0.4152(2) 0.3590(3) 0.0964(7) Uani 1 1 d . U . . .
O1 O 0.6374(3) 0.5723(3) 0.4843(2) 0.1083(10) Uani 1 1 d . . . . .
C38 C 0.6514(2) -0.0410(2) 0.3705(2) 0.0537(7) Uani 1 1 d . . . . .
C18 C 0.5423(3) 0.3543(3) 0.2596(2) 0.0599(8) Uani 1 1 d . . . . .
C32 C 0.5821(2) 0.1503(3) 0.4728(2) 0.0544(7) Uani 1 1 d . . . . .
C14 C 0.5833(3) 0.2825(3) 0.3154(2) 0.0566(8) Uani 1 1 d . . . . .
C43 C 0.6019(2) 0.0289(2) 0.3137(2) 0.0525(7) Uani 1 1 d . . . . .
C10 C 0.4314(3) 0.3353(3) 0.1901(2) 0.0596(8) Uani 1 1 d . . . . .
C37 C 0.6329(2) 0.0808(3) 0.5289(2) 0.0547(7) Uani 1 1 d . . . . .
C13 C 0.5133(2) 0.1917(3) 0.3054(2) 0.0554(7) Uani 1 1 d . . . . .
C9 C 0.3961(3) 0.4145(3) 0.1372(3) 0.0662(9) Uani 1 1 d . . . . .
C33 C 0.5557(3) 0.2484(3) 0.5253(3) 0.0650(8) Uani 1 1 d . . . . .
H33 H 0.521209 0.294187 0.487886 0.078 Uiso 1 1 calc R . . . .
C42 C 0.5991(3) 0.0096(3) 0.2114(2) 0.0638(8) Uani 1 1 d . . . . .
H42 H 0.566978 0.056079 0.173698 0.077 Uiso 1 1 calc R . . . .
C39 C 0.6950(3) -0.1286(3) 0.3216(3) 0.0645(8) Uani 1 1 d . . . . .
H39 H 0.727786 -0.175483 0.358514 0.077 Uiso 1 1 calc R . . . .
C45 C 0.8189(3) -0.0916(2) 0.5765(2) 0.0567(8) Uani 1 1 d . . . . .
C11 C 0.3599(3) 0.2405(3) 0.1770(2) 0.0594(8) Uani 1 1 d . . . . .
C15 C 0.7064(2) 0.3198(3) 0.3805(3) 0.0614(8) Uani 1 1 d . . . . .
H15A H 0.753307 0.277471 0.346777 0.074 Uiso 1 1 calc R . . . .
H15B H 0.723106 0.313228 0.450478 0.074 Uiso 1 1 calc R . . . .
C12 C 0.4028(3) 0.1721(3) 0.2360(2) 0.0601(8) Uani 1 1 d . . . . .
H12 H 0.355921 0.110662 0.228981 0.072 Uiso 1 1 calc R . . . .
C25 C 0.2416(3) 0.2136(3) 0.1026(2) 0.0645(9) Uani 1 1 d . . . . .
C44 C 0.6931(3) -0.1000(3) 0.5288(3) 0.0652(9) Uani 1 1 d . . . . .
H44A H 0.663704 -0.173139 0.479532 0.078 Uiso 1 1 calc R . . . .
H44B H 0.661957 -0.091357 0.584523 0.078 Uiso 1 1 calc R . . . .
C8 C 0.3720(3) 0.4839(3) 0.0953(3) 0.0700(9) Uani 1 1 d . . . . .
C19 C 0.7068(3) 0.5136(3) 0.4831(3) 0.0684(9) Uani 1 1 d . . . . .
C36 C 0.6592(3) 0.1149(3) 0.6376(2) 0.0708(9) Uani 1 1 d . . . . .
H36 H 0.695523 0.070853 0.676243 0.085 Uiso 1 1 calc R . . . .
C22 C 0.8390(3) 0.4759(4) 0.3829(4) 0.0873(7) Uani 1 1 d . U . . .
C7 C 0.3406(3) 0.5651(3) 0.0438(3) 0.0677(9) Uani 1 1 d . . . . .
C31 C 0.1570(3) 0.1706(3) 0.1287(3) 0.0761(10) Uani 1 1 d . . . . .
H31 H 0.174764 0.160183 0.194425 0.091 Uiso 1 1 calc R . . . .
C16 C 0.7243(3) 0.4406(3) 0.3851(3) 0.0620(8) Uani 1 1 d . . . . .
C17 C 0.6314(3) 0.4486(3) 0.2845(3) 0.0693(9) Uani 1 1 d . . . . .
H17A H 0.602740 0.517984 0.298563 0.083 Uiso 1 1 calc R . . . .
H17B H 0.659801 0.440701 0.227102 0.083 Uiso 1 1 calc R . . . .
C41 C 0.6441(3) -0.0787(3) 0.1646(3) 0.0768(10) Uani 1 1 d . . . . .
H41 H 0.642407 -0.090798 0.095880 0.092 Uiso 1 1 calc R . . . .
C40 C 0.6909(3) -0.1478(3) 0.2189(3) 0.0733(10) Uani 1 1 d . . . . .
H40 H 0.719803 -0.207559 0.186881 0.088 Uiso 1 1 calc R . . . .
C26 C 0.2111(3) 0.2265(3) 0.0033(2) 0.0775(10) Uani 1 1 d . . . . .
H26 H 0.265798 0.253934 -0.017718 0.093 Uiso 1 1 calc R . . . .
C34 C 0.5808(3) 0.2788(3) 0.6342(3) 0.0786(10) Uani 1 1 d . . . . .
H34 H 0.562059 0.344210 0.669000 0.094 Uiso 1 1 calc R . . . .
C46 C 0.8922(3) -0.0031(3) 0.5894(3) 0.0733(10) Uani 1 1 d . . . . .
H46 H 0.864599 0.054997 0.566963 0.088 Uiso 1 1 calc R . . . .
C3 C 0.2794(4) 0.7267(4) -0.0535(3) 0.0826(11) Uani 1 1 d . . . . .
C35 C 0.6327(3) 0.2125(4) 0.6894(3) 0.0832(11) Uani 1 1 d . . . . .
H35 H 0.650293 0.233056 0.762021 0.100 Uiso 1 1 calc R . . . .
C1 C 0.4197(4) 0.6458(4) 0.0495(3) 0.0938(13) Uani 1 1 d . . . . .
H1 H 0.495198 0.646849 0.086311 0.113 Uiso 1 1 calc R . . . .
C50 C 0.8641(4) -0.1764(3) 0.6101(3) 0.0824(11) Uani 1 1 d . . . . .
H50 H 0.816523 -0.238252 0.601146 0.099 Uiso 1 1 calc R . . . .
C47 C 1.0073(3) 0.0009(4) 0.6356(3) 0.0871(12) Uani 1 1 d . . . . .
H47 H 1.055586 0.061381 0.642855 0.104 Uiso 1 1 calc R . . . .
C30 C 0.0464(3) 0.1424(4) 0.0598(3) 0.0904(12) Uani 1 1 d . . . . .
H30 H -0.008484 0.114106 0.080129 0.108 Uiso 1 1 calc R . . . .
C27 C 0.1012(4) 0.1994(4) -0.0647(3) 0.0928(13) Uani 1 1 d . . . . .
H27 H 0.083390 0.210690 -0.130045 0.111 Uiso 1 1 calc R . . . .
C28 C 0.0170(3) 0.1562(4) -0.0391(3) 0.0912(13) Uani 1 1 d . . . . .
C48 C 1.0505(4) -0.0813(4) 0.6704(3) 0.0968(13) Uani 1 1 d . . . . .
H48 H 1.127668 -0.076787 0.702867 0.116 Uiso 1 1 calc R . . . .
C5 C 0.2016(4) 0.6474(4) -0.0595(4) 0.1023(14) Uani 1 1 d . . . . .
H5 H 0.126248 0.647023 -0.096612 0.123 Uiso 1 1 calc R . . . .
C6 C 0.2307(3) 0.5670(4) -0.0121(4) 0.0936(13) Uani 1 1 d . . . . .
H6 H 0.174979 0.513549 -0.018194 0.112 Uiso 1 1 calc R . . . .
C23 C 0.9637(4) 0.6306(4) 0.4027(4) 0.1000(8) Uani 1 1 d . U . . .
H23A H 1.004117 0.687168 0.468903 0.120 Uiso 1 1 calc R . . . .
H23B H 1.010641 0.573796 0.393069 0.120 Uiso 1 1 calc R . . . .
C20 C 0.7628(4) 0.5545(4) 0.6691(3) 0.0985(13) Uani 1 1 d . . . . .
H20A H 0.774805 0.633393 0.684041 0.118 Uiso 1 1 calc R . . . .
H20B H 0.686820 0.532598 0.664500 0.118 Uiso 1 1 calc R . . . .
C2 C 0.3885(4) 0.7246(4) 0.0015(4) 0.0999(14) Uani 1 1 d . . . . .
H2 H 0.443714 0.778106 0.006872 0.120 Uiso 1 1 calc R . . . .
C49 C 0.9795(4) -0.1705(4) 0.6571(4) 0.1028(15) Uani 1 1 d . . . . .
H49 H 1.008264 -0.228175 0.679601 0.123 Uiso 1 1 calc R . . . .
C29 C -0.1030(4) 0.1266(5) -0.1168(4) 0.1284(19) Uani 1 1 d . . . . .
H29A H -0.105021 0.073799 -0.181141 0.193 Uiso 1 1 calc GR . . . .
H29B H -0.129483 0.191377 -0.131205 0.193 Uiso 1 1 calc GR . . . .
H29C H -0.150166 0.096035 -0.087157 0.193 Uiso 1 1 calc GR . . . .
C4 C 0.2451(5) 0.8139(5) -0.1057(5) 0.133(2) Uani 1 1 d . . . . .
H4A H 0.169330 0.791833 -0.154549 0.200 Uiso 1 1 calc GR . . . .
H4B H 0.294579 0.823371 -0.142724 0.200 Uiso 1 1 calc GR . . . .
H4C H 0.249740 0.881902 -0.052999 0.200 Uiso 1 1 calc GR . . . .
C21 C 0.8435(5) 0.5232(5) 0.7529(4) 0.132(2) Uani 1 1 d . . . . .
H21A H 0.836796 0.444739 0.733715 0.198 Uiso 1 1 calc GR . . . .
H21B H 0.828566 0.551356 0.817150 0.198 Uiso 1 1 calc GR . . . .
H21C H 0.918341 0.553100 0.762805 0.198 Uiso 1 1 calc GR . . . .
C24 C 0.9425(4) 0.6758(4) 0.3196(5) 0.1203(12) Uani 1 1 d . U . . .
H24A H 0.904524 0.619403 0.253905 0.180 Uiso 1 1 calc GR . . . .
H24B H 1.012376 0.706815 0.319075 0.180 Uiso 1 1 calc GR . . . .
H24C H 0.896124 0.732116 0.329184 0.180 Uiso 1 1 calc GR . . . .

loop_
_atom_site_aniso_label
_atom_site_aniso_U_11
_atom_site_aniso_U_22
_atom_site_aniso_U_33
_atom_site_aniso_U_23
_atom_site_aniso_U_13
_atom_site_aniso_U_12
O2 0.0750(16) 0.0894(17) 0.0671(15) 0.0153(12) 0.0278(13) 0.0253(13)
N2 0.0513(15) 0.0726(17) 0.0493(14) 0.0215(13) 0.0128(11) 0.0096(12)
N1 0.0535(15) 0.0684(16) 0.0442(14) 0.0158(12) 0.0112(11) 0.0158(12)
O4 0.0724(12) 0.0982(13) 0.1299(15) 0.0497(12) 0.0501(11) 0.0193(10)
O3 0.0698(14) 0.0991(15) 0.1372(18) 0.0397(14) 0.0531(13) 0.0319(12)
O1 0.105(2) 0.120(2) 0.111(2) 0.0327(18) 0.0483(18) 0.067(2)
C38 0.0428(16) 0.0634(18) 0.0483(16) 0.0144(14) 0.0105(13) 0.0028(13)
C18 0.0521(18) 0.072(2) 0.0539(18) 0.0163(15) 0.0181(15) 0.0191(15)
C32 0.0357(15) 0.075(2) 0.0443(16) 0.0114(14) 0.0103(12) 0.0064(13)
C14 0.0493(17) 0.0669(19) 0.0496(17) 0.0154(14) 0.0131(14) 0.0192(15)
C43 0.0424(16) 0.0611(18) 0.0449(16) 0.0085(13) 0.0106(12) 0.0051(13)
C10 0.0563(19) 0.077(2) 0.0444(16) 0.0178(15) 0.0154(14) 0.0275(16)
C37 0.0349(15) 0.076(2) 0.0476(16) 0.0162(15) 0.0106(12) 0.0060(14)
C13 0.0478(17) 0.0674(19) 0.0447(16) 0.0120(14) 0.0112(13) 0.0166(15)
C9 0.056(2) 0.086(2) 0.0558(19) 0.0194(18) 0.0192(15) 0.0255(17)
C33 0.0506(18) 0.081(2) 0.0589(19) 0.0135(16) 0.0190(15) 0.0175(16)
C42 0.071(2) 0.070(2) 0.0518(18) 0.0184(15) 0.0226(16) 0.0170(16)
C39 0.062(2) 0.067(2) 0.061(2) 0.0194(16) 0.0164(16) 0.0161(16)
C45 0.063(2) 0.0586(18) 0.0467(16) 0.0203(14) 0.0134(14) 0.0087(15)
C11 0.0511(18) 0.081(2) 0.0399(16) 0.0121(15) 0.0118(13) 0.0203(16)
C15 0.0461(17) 0.068(2) 0.068(2) 0.0216(16) 0.0156(15) 0.0184(14)
C12 0.0504(18) 0.075(2) 0.0474(17) 0.0146(15) 0.0106(14) 0.0094(15)
C25 0.0535(19) 0.085(2) 0.0423(17) 0.0066(15) 0.0098(14) 0.0204(16)
C44 0.067(2) 0.071(2) 0.0578(19) 0.0280(16) 0.0178(16) -0.0013(16)
C8 0.065(2) 0.086(2) 0.056(2) 0.0220(18) 0.0162(16) 0.0244(18)
C19 0.056(2) 0.070(2) 0.082(2) 0.0199(18) 0.0286(18) 0.0176(17)
C36 0.061(2) 0.100(3) 0.0466(18) 0.0221(18) 0.0130(15) 0.0182(18)
C22 0.0680(12) 0.0937(13) 0.1253(16) 0.0503(13) 0.0508(12) 0.0249(11)
C7 0.067(2) 0.083(2) 0.0517(18) 0.0222(17) 0.0156(16) 0.0223(18)
C31 0.058(2) 0.107(3) 0.0466(18) 0.0142(18) 0.0045(16) 0.0120(19)
C16 0.0474(18) 0.071(2) 0.066(2) 0.0214(16) 0.0170(15) 0.0169(15)
C17 0.060(2) 0.078(2) 0.075(2) 0.0317(18) 0.0208(17) 0.0251(17)
C41 0.092(3) 0.086(2) 0.0503(19) 0.0141(18) 0.0273(18) 0.022(2)
C40 0.079(2) 0.075(2) 0.060(2) 0.0092(17) 0.0234(18) 0.0221(18)
C26 0.073(2) 0.106(3) 0.0415(18) 0.0138(17) 0.0100(16) 0.024(2)
C34 0.067(2) 0.102(3) 0.057(2) 0.0042(19) 0.0251(17) 0.023(2)
C46 0.055(2) 0.072(2) 0.094(3) 0.0402(19) 0.0164(18) 0.0125(17)
C3 0.089(3) 0.101(3) 0.075(2) 0.046(2) 0.034(2) 0.030(2)
C35 0.075(2) 0.121(3) 0.0446(19) 0.013(2) 0.0187(17) 0.025(2)
C1 0.064(2) 0.129(4) 0.092(3) 0.052(3) 0.016(2) 0.016(2)
C50 0.108(3) 0.065(2) 0.074(2) 0.0296(19) 0.024(2) 0.017(2)
C47 0.054(2) 0.094(3) 0.103(3) 0.033(2) 0.012(2) 0.0078(19)
C30 0.055(2) 0.124(3) 0.067(2) 0.011(2) 0.0050(18) 0.008(2)
C27 0.086(3) 0.129(4) 0.044(2) 0.018(2) 0.003(2) 0.030(3)
C28 0.065(2) 0.118(3) 0.057(2) 0.006(2) -0.0039(19) 0.020(2)
C48 0.072(3) 0.112(4) 0.090(3) 0.026(3) 0.009(2) 0.034(3)
C5 0.069(3) 0.121(4) 0.117(4) 0.067(3) 0.006(2) 0.022(2)
C6 0.065(2) 0.101(3) 0.107(3) 0.053(3) 0.003(2) 0.009(2)
C23 0.0793(13) 0.1052(15) 0.1345(17) 0.0525(13) 0.0487(13) 0.0161(12)
C20 0.127(4) 0.096(3) 0.081(3) 0.014(2) 0.058(3) 0.026(3)
C2 0.091(3) 0.121(4) 0.102(3) 0.058(3) 0.032(3) 0.008(3)
C49 0.110(4) 0.101(3) 0.092(3) 0.040(3) 0.014(3) 0.053(3)
C29 0.069(3) 0.176(5) 0.088(3) 0.015(3) -0.019(2) 0.019(3)
C4 0.161(5) 0.150(5) 0.147(5) 0.105(4) 0.074(4) 0.065(4)
C21 0.133(4) 0.194(6) 0.069(3) 0.031(3) 0.039(3) 0.065(4)
C24 0.099(2) 0.122(2) 0.152(2) 0.0615(19) 0.0429(19) 0.0190(18)

loop_
_atom_type_symbol
_atom_type_description
_atom_type_scat_dispersion_real
_atom_type_scat_dispersion_imag
_atom_type_scat_source
C C 0.0033 0.0016 'International Tables Vol C Tables 4.2.6.8 and 6.1.1.4'
H H 0.0000 0.0000 'International Tables Vol C Tables 4.2.6.8 and 6.1.1.4'
N N 0.0061 0.0033 'International Tables Vol C Tables 4.2.6.8 and 6.1.1.4'
O O 0.0106 0.0060 'International Tables Vol C Tables 4.2.6.8 and 6.1.1.4'

loop_
_geom_angle_atom_site_label_1
_geom_angle_atom_site_label_2
_geom_angle_atom_site_label_3
_geom_angle
_geom_angle_site_symmetry_1
_geom_angle_site_symmetry_3
_geom_angle_publ_flag
C19 O2 C20 116.5(3) . . ?
C38 N2 C44 119.2(3) . . ?
C37 N2 C38 119.9(2) . . ?
C37 N2 C44 120.3(3) . . ?
C32 N1 C13 119.1(2) . . ?
C43 N1 C32 119.4(2) . . ?
C43 N1 C13 117.3(2) . . ?
C22 O4 C23 117.6(3) . . ?
N2 C38 C43 119.2(3) . . ?
C39 C38 N2 122.0(3) . . ?
C39 C38 C43 118.8(3) . . ?
C14 C18 C10 121.4(3) . . ?
C14 C18 C17 111.2(3) . . ?
C10 C18 C17 127.3(3) . . ?
C37 C32 N1 118.8(3) . . ?
C33 C32 N1 121.1(3) . . ?
C33 C32 C37 119.9(3) . . ?
C18 C14 C15 110.3(3) . . ?
C13 C14 C18 120.1(3) . . ?
C13 C14 C15 129.5(3) . . ?
C38 C43 N1 119.0(3) . . ?
C42 C43 N1 121.5(3) . . ?
C42 C43 C38 119.5(3) . . ?
C18 C10 C9 117.5(3) . . ?
C18 C10 C11 118.8(3) . . ?
C11 C10 C9 123.7(3) . . ?
C32 C37 N2 119.5(3) . . ?
C36 C37 N2 122.3(3) . . ?
C36 C37 C32 118.2(3) . . ?
C14 C13 N1 121.3(3) . . ?
C14 C13 C12 118.7(3) . . ?
C12 C13 N1 119.9(3) . . ?
C8 C9 C10 176.6(4) . . ?
C32 C33 C34 120.3(3) . . ?
C43 C42 C41 120.4(3) . . ?
C40 C39 C38 121.2(3) . . ?
C46 C45 C44 123.4(3) . . ?
C46 C45 C50 117.4(3) . . ?
C50 C45 C44 119.2(3) . . ?
C10 C11 C25 121.8(3) . . ?
C12 C11 C10 118.2(3) . . ?
C12 C11 C25 120.0(3) . . ?
C14 C15 C16 103.4(2) . . ?
C11 C12 C13 122.7(3) . . ?
C31 C25 C11 120.8(3) . . ?
C31 C25 C26 116.8(3) . . ?
C26 C25 C11 122.4(3) . . ?
N2 C44 C45 115.6(3) . . ?
C9 C8 C7 178.6(4) . . ?
O2 C19 C16 110.3(3) . . ?
O1 C19 O2 123.5(3) . . ?
O1 C19 C16 126.1(3) . . ?
C35 C36 C37 121.6(3) . . ?
O4 C22 C16 110.9(3) . . ?
O3 C22 O4 124.0(4) . . ?
O3 C22 C16 125.1(4) . . ?
C1 C7 C8 121.3(3) . . ?
C6 C7 C8 121.6(4) . . ?
C6 C7 C1 117.0(3) . . ?
C25 C31 C30 122.0(3) . . ?
C15 C16 C17 105.0(3) . . ?
C19 C16 C15 109.6(3) . . ?
C19 C16 C17 109.5(3) . . ?
C22 C16 C15 112.8(3) . . ?
C22 C16 C19 110.6(3) . . ?
C22 C16 C17 109.1(3) . . ?
C18 C17 C16 103.0(3) . . ?
C40 C41 C42 120.3(3) . . ?
C41 C40 C39 119.7(3) . . ?
C27 C26 C25 121.2(4) . . ?
C35 C34 C33 119.9(3) . . ?
C45 C46 C47 120.8(3) . . ?
C5 C3 C2 117.3(4) . . ?
C5 C3 C4 120.8(4) . . ?
C2 C3 C4 121.9(4) . . ?
C34 C35 C36 120.0(3) . . ?
C2 C1 C7 120.9(4) . . ?
C45 C50 C49 120.9(4) . . ?
C48 C47 C46 121.4(4) . . ?
C28 C30 C31 120.6(4) . . ?
C28 C27 C26 122.1(4) . . ?
C30 C28 C29 122.3(5) . . ?
C27 C28 C30 117.3(3) . . ?
C27 C28 C29 120.4(4) . . ?
C47 C48 C49 118.8(4) . . ?
C3 C5 C6 121.9(4) . . ?
C7 C6 C5 120.9(4) . . ?
C24 C23 O4 111.1(4) . . ?
C21 C20 O2 108.3(4) . . ?
C3 C2 C1 121.9(4) . . ?
C48 C49 C50 120.6(4) . . ?

loop_
_geom_bond_atom_site_label_1
_geom_bond_atom_site_label_2
_geom_bond_distance
_geom_bond_site_symmetry_2
_geom_bond_publ_flag
O2 C19 1.332(4) . ?
O2 C20 1.464(4) . ?
N2 C38 1.403(4) . ?
N2 C37 1.402(4) . ?
N2 C44 1.451(4) . ?
N1 C32 1.416(4) . ?
N1 C43 1.412(4) . ?
N1 C13 1.434(4) . ?
O4 C22 1.329(5) . ?
O4 C23 1.452(5) . ?
O3 C22 1.191(4) . ?
O1 C19 1.185(4) . ?
C38 C43 1.405(4) . ?
C38 C39 1.384(4) . ?
C18 C14 1.387(4) . ?
C18 C10 1.397(4) . ?
C18 C17 1.503(5) . ?
C32 C37 1.398(4) . ?
C32 C33 1.386(4) . ?
C14 C13 1.380(4) . ?
C14 C15 1.511(4) . ?
C43 C42 1.382(4) . ?
C10 C9 1.429(5) . ?
C10 C11 1.418(5) . ?
C37 C36 1.391(4) . ?
C13 C12 1.392(4) . ?
C9 C8 1.199(5) . ?
C33 C34 1.396(5) . ?
C42 C41 1.389(5) . ?
C39 C40 1.383(5) . ?
C45 C44 1.507(4) . ?
C45 C46 1.368(4) . ?
C45 C50 1.382(4) . ?
C11 C12 1.386(4) . ?
C11 C25 1.488(4) . ?
C15 C16 1.537(4) . ?
C25 C31 1.383(5) . ?
C25 C26 1.387(4) . ?
C8 C7 1.432(5) . ?
C19 C16 1.525(5) . ?
C36 C35 1.377(5) . ?
C22 C16 1.520(5) . ?
C7 C1 1.378(5) . ?
C7 C6 1.369(5) . ?
C31 C30 1.389(5) . ?
C16 C17 1.559(4) . ?
C41 C40 1.364(5) . ?
C26 C27 1.378(5) . ?
C34 C35 1.363(5) . ?
C46 C47 1.387(5) . ?
C3 C5 1.352(6) . ?
C3 C2 1.359(6) . ?
C3 C4 1.512(5) . ?
C1 C2 1.373(6) . ?
C50 C49 1.389(6) . ?
C47 C48 1.349(6) . ?
C30 C28 1.388(6) . ?
C27 C28 1.375(6) . ?
C28 C29 1.519(5) . ?
C48 C49 1.357(6) . ?
C5 C6 1.383(5) . ?
C23 C24 1.405(6) . ?
C20 C21 1.459(6) . ?
